data_7715611
loop_
_publ_author_name
'Brook, David J. R.'
'DaRos, Jeffrey'
'Ponnekanti, Aamani'
'Agrestini, Stefano'
'Pellegrin, Eric'

_publ_section_title
;
 Spectroscopic and thermodynamic characterization of a cobalt-verdazyl
 valence tautomeric system. influence of crystal structure, solvent and
 counterion.
;
_journal_issue 17
_journal_name_full 'Dalton transactions (Cambridge, England : 2003)'
_journal_page_first 7536
_journal_page_last 7545
_journal_paper_doi 10.1039/d4dt00465e
_journal_volume 53
_journal_year 2024
_chemical_formula_moiety '4(F3 Sb0.5), C30 H30 Co N12 O2, 0.5(C H2 Cl2)'
_chemical_formula_sum 'C30.5 H31 Cl Co F12 N12 O2 Sb2'
_chemical_formula_weight 1163.55
_space_group_crystal_system monoclinic
_space_group_IT_number 14
_space_group_name_Hall '-P 2ybc'
_space_group_name_H-M_alt 'P 1 21/c 1'
_atom_sites_solution_hydrogens geom
_atom_sites_solution_primary dual
_audit_creation_date 2024-02-13
_audit_creation_method
;
Olex2 1.5
(compiled 2023.08.24 svn.re1ec1418 for OlexSys, GUI svn.r6817)
;
_audit_update_record
;
2024-02-13 deposited with the CCDC.	2024-04-02 downloaded from the CCDC.
;
_cell_angle_alpha 90
_cell_angle_beta 103.966(2)
_cell_angle_gamma 90
_cell_formula_units_Z 4
_cell_length_a 9.0686(7)
_cell_length_b 29.208(2)
_cell_length_c 16.0218(12)
_cell_measurement_reflns_used 9884
_cell_measurement_temperature 301.0
_cell_measurement_theta_max 30.43
_cell_measurement_theta_min 2.97
_cell_volume 4118.3(5)
_computing_cell_refinement 'SAINT V8.40B (?, 2016)'
_computing_data_reduction 'SAINT V8.40B (?, 2016)'
_computing_molecular_graphics 'Olex2 1.5 (Dolomanov et al., 2009)'
_computing_publication_material 'Olex2 1.5 (Dolomanov et al., 2009)'
_computing_structure_refinement 'SHELXL 2018/3 (Sheldrick, 2015)'
_computing_structure_solution 'ShelXT (Sheldrick, 2015)'
_diffrn_ambient_temperature 301.0
_diffrn_detector 'Bruker Photon II area detector'
_diffrn_detector_area_resol_mean 8
_diffrn_detector_type 'CCD area detector'
_diffrn_measured_fraction_theta_full 0.999
_diffrn_measured_fraction_theta_max 0.999
_diffrn_measurement_device 'three-circle diffractometer'
_diffrn_measurement_device_type 'Bruker SMART APEX CCD area detector'
_diffrn_measurement_method '\w and \f scans'
_diffrn_radiation_monochromator 'mirror optics'
_diffrn_radiation_probe x-ray
_diffrn_radiation_type MoK\a
_diffrn_radiation_wavelength 0.71073
_diffrn_reflns_av_R_equivalents 0.0749
_diffrn_reflns_av_unetI/netI 0.0251
_diffrn_reflns_Laue_measured_fraction_full 0.999
_diffrn_reflns_Laue_measured_fraction_max 0.999
_diffrn_reflns_limit_h_max 11
_diffrn_reflns_limit_h_min -11
_diffrn_reflns_limit_k_max 36
_diffrn_reflns_limit_k_min -36
_diffrn_reflns_limit_l_max 20
_diffrn_reflns_limit_l_min -20
_diffrn_reflns_number 162266
_diffrn_reflns_point_group_measured_fraction_full 0.999
_diffrn_reflns_point_group_measured_fraction_max 0.999
_diffrn_reflns_theta_full 25.242
_diffrn_reflns_theta_max 26.371
_diffrn_reflns_theta_min 2.469
_diffrn_source 'sealed X-ray tube'
_diffrn_source_current 20.0
_diffrn_source_power 0.9
_diffrn_source_target Mo
_diffrn_source_type 'Bruker Quest Eco'
_diffrn_source_voltage 45.0
_diffrn_standards_number 0
_exptl_absorpt_coefficient_mu 1.866
_exptl_absorpt_correction_T_max 0.7461
_exptl_absorpt_correction_T_min 0.6120
_exptl_absorpt_correction_type multi-scan
_exptl_absorpt_process_details
;
SADABS 2016/2: Krause, L., Herbst-Irmer, R., Sheldrick G.M. & Stalke D.,
 J. Appl. Cryst. 48 (2015) 3-10
;
_exptl_crystal_colour 'clear dark green'
_exptl_crystal_colour_lustre clear
_exptl_crystal_colour_modifier dark
_exptl_crystal_colour_primary green
_exptl_crystal_density_diffrn 1.877
_exptl_crystal_description needle
_exptl_crystal_F_000 2272
_exptl_crystal_size_max 0.4
_exptl_crystal_size_mid 0.1
_exptl_crystal_size_min 0.1
_refine_diff_density_max 0.775
_refine_diff_density_min -0.904
_refine_diff_density_rms 0.109
_refine_ls_extinction_method none
_refine_ls_goodness_of_fit_ref 1.178
_refine_ls_hydrogen_treatment constr
_refine_ls_matrix_type full
_refine_ls_number_parameters 615
_refine_ls_number_reflns 8413
_refine_ls_number_restraints 74
_refine_ls_restrained_S_all 1.180
_refine_ls_R_factor_all 0.0878
_refine_ls_R_factor_gt 0.0776
_refine_ls_shift/su_max 0.000
_refine_ls_shift/su_mean 0.000
_refine_ls_structure_factor_coef Fsqd
_refine_ls_weighting_details 'w=1/[\s^2^(Fo^2^)+(0.0430P)^2^+23.1366P] where P=(Fo^2^+2Fc^2^)/3'
_refine_ls_weighting_scheme calc
_refine_ls_wR_factor_gt 0.1649
_refine_ls_wR_factor_ref 0.1701
_reflns_Friedel_coverage 0.000
_reflns_number_gt 7314
_reflns_number_total 8413
_reflns_threshold_expression 'I > 2\s(I)'
_cod_data_source_file d4dt00465e2.cif
_cod_data_source_block db_nov12_2020_0m
_cod_depositor_comments 'Adding full bibliography for 7715611--7715614.cif.'
_cod_original_formula_sum 'C30.50 H31 Cl Co F12 N12 O2 Sb2'
_cod_database_code 7715611
_shelx_shelxl_version_number 2018/3
_shelx_space_group_comment
;
The symmetry employed for this shelxl refinement is uniquely defined
by the following loop, which should always be used as a source of
symmetry information in preference to the above space-group names.
They are only intended as comments.
;
_shelx_estimated_absorpt_t_max 0.835
_shelx_estimated_absorpt_t_min 0.522
_olex2_refinement_description
;
1. Fixed Uiso
 At 1.2 times of:
  All C(H) groups, All C(H,H) groups
 At 1.5 times of:
  All C(H,H,H) groups
2. Restrained distances
 Sb3-F10 = Sb3-F11 = Sb3-F12 = Sb3-F13 = Sb3-F14 = Sb3-F15
 1.86 with sigma of 0.02
 C31-Cl1 = C31-Cl2
 1.77 with sigma of 0.02
 F10-F11 = F10-F13 = F10-F14 = F10-F15
 2.63 with sigma of 0.04
 F11-F12 = F11-F13 = F11-F15 = F12-F13 = F12-F14 = F12-F15 = F13-F14 = F14-F15
 2.63 with sigma of 0.04
3. Uiso/Uaniso restraints and constraints
Uanis(F10) \\sim Ueq, Uanis(F11) \\sim Ueq, Uanis(F12) \\sim Ueq, Uanis(F13)
\\sim Ueq, Uanis(F14) \\sim Ueq, Uanis(F15) \\sim Ueq: with sigma of 0.1 and
sigma for terminal atoms of 0.2
Uanis(C31) \\sim Ueq, Uanis(Cl1) \\sim Ueq, Uanis(Cl2) \\sim Ueq: with sigma of
0.1 and sigma for terminal atoms of 0.2
4. Others
 Sof(F8)=Sof(F7)=1-FVAR(1)
 Sof(F7A)=Sof(F8A)=FVAR(1)
 Fixed Sof: Sb3(0.5) Cl2(0.5) Cl1(0.5) F10(0.5) F15(0.5) F11(0.5) F13(0.5)
 F14(0.5) F12(0.5) C31(0.5) H31A(0.5) H31B(0.5)
5.a Ternary CH refined with riding coordinates:
 C13(H13), C28(H28)
5.b Secondary CH2 refined with riding coordinates:
 C31(H31A,H31B)
5.c Aromatic/amide H refined with riding coordinates:
 C27(H27), C11(H11), C9(H9), C12(H12), C4(H4), C22(H22), C26(H26), C10(H10),
 C24(H24), C25(H25), C19(H19), C5(H5), C21(H21), C7(H7), C20(H20), C6(H6)
5.d Idealised Me refined as rotating group:
 C15(H15A,H15B,H15C), C29(H29A,H29B,H29C), C14(H14A,H14B,H14C), C30(H30A,H30B,
 H30C)
;
_olex2_submission_special_instructions 'No special instructions were received'

loop_
_space_group_symop_operation_xyz
'x, y, z'
'-x, y+1/2, -z+1/2'
'-x, -y, -z'
'x, -y-1/2, z-1/2'

loop_
_atom_site_label
_atom_site_type_symbol
_atom_site_fract_x
_atom_site_fract_y
_atom_site_fract_z
_atom_site_U_iso_or_equiv
_atom_site_adp_type
_atom_site_occupancy
_atom_site_site_symmetry_order
_atom_site_calc_flag
_atom_site_refinement_flags_posn
_atom_site_refinement_flags_adp
_atom_site_refinement_flags_occupancy
_atom_site_disorder_assembly
_atom_site_disorder_group
Sb2 Sb 1.000000 0.500000 0.500000 0.0560(2) Uani 1 2 d S . P . .
Sb1 Sb 0.60314(7) 0.76057(2) 0.57686(4) 0.0677(2) Uani 1 1 d . . . . .
Co1 Co 0.18546(10) 0.64269(3) 0.26134(5) 0.0394(2) Uani 1 1 d . . . . .
Sb3 Sb 0.4907(3) 0.44534(8) 0.10404(12) 0.1080(6) Uani 0.5 1 d D . P A 1
N2 N 0.2209(6) 0.62828(17) 0.4429(3) 0.0388(11) Uani 1 1 d . . . . .
N12 N 0.2426(7) 0.7097(2) 0.2546(3) 0.0472(13) Uani 1 1 d . . . . .
N6 N 0.0317(6) 0.65783(19) 0.3343(4) 0.0444(12) Uani 1 1 d . . . . .
N1 N 0.2884(6) 0.6240(2) 0.3765(3) 0.0447(13) Uani 1 1 d . . . . .
O1 O 0.2441(7) 0.62172(19) 0.5877(3) 0.0638(14) Uani 1 1 d . . . . .
N11 N 0.0871(6) 0.58058(19) 0.2152(4) 0.0484(13) Uani 1 1 d . . . . .
N3 N 0.4375(7) 0.5975(2) 0.5326(3) 0.0499(14) Uani 1 1 d . . . . .
F2 F 0.6291(7) 0.7523(2) 0.4667(4) 0.105(2) Uani 1 1 d . . . . .
N5 N 0.3920(7) 0.6192(2) 0.2427(4) 0.0551(15) Uani 1 1 d . . . . .
N4 N 0.5025(6) 0.5900(2) 0.4664(4) 0.0490(13) Uani 1 1 d . . . . .
N8 N 0.1150(7) 0.7001(2) 0.1125(4) 0.0526(15) Uani 1 1 d . . . . .
N7 N 0.0840(7) 0.6587(2) 0.1456(4) 0.0554(16) Uani 1 1 d . . . . .
C2 C 0.4253(7) 0.6047(2) 0.3910(4) 0.0387(13) Uani 1 1 d . . . . .
F6 F 0.4327(7) 0.7956(2) 0.5327(4) 0.109(2) Uani 1 1 d . . . . .
O2 O 0.0934(9) 0.7465(2) -0.0057(4) 0.087(2) Uani 1 1 d . . . . .
C8 C 0.0713(7) 0.6463(2) 0.4176(4) 0.0415(14) Uani 1 1 d . . . . .
C3 C 0.4826(8) 0.6007(2) 0.3139(4) 0.0455(15) Uani 1 1 d . . . . .
F3 F 0.7243(8) 0.8123(2) 0.5900(4) 0.111(2) Uani 1 1 d . . . . .
F5 F 0.5740(9) 0.7704(3) 0.6860(4) 0.129(3) Uani 1 1 d . . . . .
C1 C 0.2963(8) 0.6161(2) 0.5271(4) 0.0440(15) Uani 1 1 d . . . . .
F9 F 0.8313(7) 0.4718(2) 0.5249(5) 0.113(2) Uani 1 1 d . . . . .
C23 C 0.1912(8) 0.7301(2) 0.1772(4) 0.0482(16) Uani 1 1 d . . . . .
N10 N -0.0083(8) 0.6300(2) 0.0050(4) 0.0647(17) Uani 1 1 d . . . . .
N9 N 0.0133(9) 0.6723(2) -0.0252(4) 0.0686(19) Uani 1 1 d . . . . .
F1 F 0.4838(9) 0.7080(2) 0.5611(5) 0.123(2) Uani 1 1 d . . . . .
C27 C 0.3188(9) 0.7355(3) 0.3202(5) 0.062(2) Uani 1 1 d . . . . .
H27 H 0.352459 0.721974 0.374077 0.074 Uiso 1 1 calc R U . . .
C11 C -0.2052(9) 0.6838(3) 0.3532(6) 0.067(2) Uani 1 1 d . . . . .
H11 H -0.298542 0.697694 0.330555 0.081 Uiso 1 1 calc R U . . .
C17 C 0.0299(8) 0.6251(3) 0.0891(4) 0.0508(17) Uani 1 1 d . . . . .
C18 C 0.0204(8) 0.5809(2) 0.1301(5) 0.0501(16) Uani 1 1 d . . . . .
C9 C -0.0278(9) 0.6508(3) 0.4704(5) 0.0549(18) Uani 1 1 d . . . . .
H9 H -0.000460 0.640825 0.527197 0.066 Uiso 1 1 calc R U . . .
C12 C -0.1066(9) 0.6767(3) 0.3028(5) 0.061(2) Uani 1 1 d . . . . .
H12 H -0.134982 0.685114 0.245117 0.074 Uiso 1 1 calc R U . . .
F4 F 0.7768(9) 0.7262(3) 0.6223(5) 0.135(3) Uani 1 1 d . . . . .
C16 C 0.0740(9) 0.7088(3) 0.0256(4) 0.0523(17) Uani 1 1 d . . . . .
C4 C 0.6173(9) 0.5796(3) 0.3126(6) 0.068(2) Uani 1 1 d . . . . .
H4 H 0.677351 0.566729 0.362411 0.082 Uiso 1 1 calc R U . . .
C22 C 0.0863(10) 0.5419(3) 0.2598(6) 0.068(2) Uani 1 1 d . . . . .
H22 H 0.131529 0.541184 0.318421 0.082 Uiso 1 1 calc R U . . .
C26 C 0.3488(11) 0.7804(3) 0.3112(6) 0.072(2) Uani 1 1 d . . . . .
H26 H 0.404826 0.797038 0.357588 0.087 Uiso 1 1 calc R U . . .
C13 C 0.5274(10) 0.5797(3) 0.6171(5) 0.064(2) Uani 1 1 d . . . . .
H13 H 0.473181 0.587404 0.661276 0.076 Uiso 1 1 calc R U . . .
C10 C -0.1669(9) 0.6703(3) 0.4377(6) 0.063(2) Uani 1 1 d . . . . .
H10 H -0.234694 0.674432 0.472349 0.076 Uiso 1 1 calc R U . . .
C24 C 0.2164(11) 0.7754(3) 0.1647(5) 0.066(2) Uani 1 1 d . . . . .
H24 H 0.180508 0.788689 0.110921 0.079 Uiso 1 1 calc R U . . .
C25 C 0.2957(12) 0.8011(3) 0.2331(6) 0.077(3) Uani 1 1 d . . . . .
H25 H 0.312993 0.832082 0.226183 0.093 Uiso 1 1 calc R U . . .
C19 C -0.0467(10) 0.5428(3) 0.0872(7) 0.073(2) Uani 1 1 d . . . . .
H19 H -0.091755 0.543739 0.028564 0.088 Uiso 1 1 calc R U . . .
C5 C 0.6614(13) 0.5779(4) 0.2377(9) 0.097(4) Uani 1 1 d . . . . .
H5 H 0.752726 0.564082 0.235352 0.116 Uiso 1 1 calc R U . . .
C28 C -0.0326(14) 0.6772(3) -0.1203(5) 0.085(3) Uani 1 1 d . . . . .
H28 H 0.011400 0.706005 -0.134458 0.102 Uiso 1 1 calc R U . . .
C21 C 0.0177(13) 0.5029(3) 0.2182(9) 0.092(3) Uani 1 1 d . . . . .
H21 H 0.015374 0.476205 0.249500 0.110 Uiso 1 1 calc R U . . .
C7 C 0.4354(13) 0.6183(3) 0.1692(6) 0.080(3) Uani 1 1 d . . . . .
H7 H 0.375506 0.632036 0.120312 0.096 Uiso 1 1 calc R U . . .
C20 C -0.0452(14) 0.5033(3) 0.1333(9) 0.093(3) Uani 1 1 d . . . . .
H20 H -0.087861 0.476703 0.105820 0.112 Uiso 1 1 calc R U . . .
Cl2 Cl 0.380(3) 0.4780(7) 0.1207(13) 0.281(12) Uani 0.5 1 d D U P B 2
C6 C 0.5688(16) 0.5969(4) 0.1653(8) 0.099(4) Uani 1 1 d . . . . .
H6 H 0.596551 0.595323 0.113143 0.118 Uiso 1 1 calc R U . . .
C15 C 0.5416(13) 0.5291(3) 0.6142(6) 0.088(3) Uani 1 1 d . . . . .
H15A H 0.443216 0.515331 0.607188 0.132 Uiso 1 1 calc R U . . .
H15B H 0.607682 0.518463 0.666807 0.132 Uiso 1 1 calc R U . . .
H15C H 0.583255 0.520658 0.566631 0.132 Uiso 1 1 calc R U . . .
C29 C -0.1995(16) 0.6820(5) -0.1489(7) 0.130(5) Uani 1 1 d . . . . .
H29A H -0.246990 0.654019 -0.137909 0.195 Uiso 1 1 calc R U . . .
H29B H -0.227564 0.688543 -0.209410 0.195 Uiso 1 1 calc R U . . .
H29C H -0.232461 0.706600 -0.117976 0.195 Uiso 1 1 calc R U . . .
C14 C 0.6777(14) 0.6028(4) 0.6391(7) 0.118(5) Uani 1 1 d . . . . .
H14A H 0.729507 0.597333 0.594447 0.177 Uiso 1 1 calc R U . . .
H14B H 0.737241 0.590899 0.692551 0.177 Uiso 1 1 calc R U . . .
H14C H 0.663498 0.635138 0.644671 0.177 Uiso 1 1 calc R U . . .
C30 C 0.0330(16) 0.6398(5) -0.1636(7) 0.121(5) Uani 1 1 d . . . . .
H30A H 0.139434 0.636752 -0.137256 0.181 Uiso 1 1 calc R U . . .
H30B H 0.019262 0.646951 -0.223465 0.181 Uiso 1 1 calc R U . . .
H30C H -0.017704 0.611475 -0.157953 0.181 Uiso 1 1 calc R U . . .
F8 F 1.007(3) 0.4572(6) 0.4150(13) 0.118(10) Uani 0.53(3) 1 d . . P C 2
Cl1 Cl 0.605(3) 0.4208(10) 0.156(3) 0.48(3) Uani 0.5 1 d D U P B 2
F7A F 0.8864(15) 0.4983(10) 0.3856(8) 0.115(13) Uani 0.47(3) 1 d . . P C 1
F7 F 0.901(2) 0.5404(8) 0.4178(13) 0.150(10) Uani 0.53(3) 1 d . . P C 2
F8A F 1.093(2) 0.4470(5) 0.487(2) 0.125(12) Uani 0.47(3) 1 d . . P C 1
F10 F 0.3565(19) 0.4206(11) 0.0149(12) 0.287(19) Uani 0.5 1 d D U P A 1
F15 F 0.506(3) 0.3911(7) 0.1615(19) 0.31(2) Uani 0.5 1 d D U P A 1
F11 F 0.6416(18) 0.4273(10) 0.0496(13) 0.234(13) Uani 0.5 1 d D U P A 1
F13 F 0.480(5) 0.5002(8) 0.0464(19) 0.45(3) Uani 0.5 1 d D U P A 1
F14 F 0.338(2) 0.4649(11) 0.1516(13) 0.25(2) Uani 0.5 1 d D U P A 1
F12 F 0.637(3) 0.4656(11) 0.1969(10) 0.246(18) Uani 0.5 1 d D U P A 1
C31 C 0.579(3) 0.4798(10) 0.131(3) 0.32(4) Uani 0.5 1 d D U P B 2
H31A H 0.631086 0.499559 0.177216 0.378 Uiso 0.5 1 calc R U P B 2
H31B H 0.605139 0.487857 0.077645 0.378 Uiso 0.5 1 calc R U P B 2

loop_
_atom_site_aniso_label
_atom_site_aniso_U_11
_atom_site_aniso_U_22
_atom_site_aniso_U_33
_atom_site_aniso_U_23
_atom_site_aniso_U_13
_atom_site_aniso_U_12
Sb2 0.0439(4) 0.0496(4) 0.0708(5) 0.0163(3) 0.0067(3) 0.0023(3)
Sb1 0.0723(4) 0.0756(4) 0.0552(3) -0.0126(3) 0.0153(3) -0.0001(3)
Co1 0.0444(5) 0.0398(5) 0.0322(4) 0.0074(3) 0.0056(3) 0.0079(4)
Sb3 0.1237(15) 0.1200(15) 0.0733(10) 0.0162(10) 0.0098(10) -0.0184(13)
N2 0.046(3) 0.038(3) 0.033(3) 0.003(2) 0.011(2) 0.006(2)
N12 0.051(3) 0.048(3) 0.039(3) 0.000(2) 0.004(2) 0.006(3)
N6 0.044(3) 0.043(3) 0.045(3) 0.004(2) 0.010(2) 0.007(2)
N1 0.049(3) 0.053(3) 0.034(3) 0.011(2) 0.014(2) 0.016(3)
O1 0.082(4) 0.071(4) 0.040(3) -0.002(2) 0.017(3) 0.017(3)
N11 0.041(3) 0.042(3) 0.061(4) 0.011(3) 0.011(3) 0.005(2)
N3 0.058(3) 0.052(3) 0.036(3) 0.000(2) 0.002(3) 0.013(3)
F2 0.113(5) 0.141(6) 0.063(3) -0.021(3) 0.024(3) 0.036(4)
N5 0.069(4) 0.052(4) 0.052(3) 0.002(3) 0.030(3) 0.000(3)
N4 0.045(3) 0.049(3) 0.049(3) 0.000(3) 0.005(3) 0.007(3)
N8 0.063(4) 0.046(3) 0.043(3) 0.004(3) 0.002(3) 0.004(3)
N7 0.073(4) 0.038(3) 0.043(3) 0.009(2) -0.009(3) 0.008(3)
C2 0.044(3) 0.031(3) 0.040(3) 0.001(2) 0.008(3) 0.001(3)
F6 0.100(4) 0.112(5) 0.111(5) -0.031(4) 0.015(4) 0.031(4)
O2 0.123(6) 0.069(4) 0.059(4) 0.013(3) 0.003(4) -0.009(4)
C8 0.047(4) 0.034(3) 0.044(3) -0.002(3) 0.012(3) 0.004(3)
C3 0.047(4) 0.037(3) 0.053(4) -0.004(3) 0.013(3) -0.006(3)
F3 0.119(5) 0.111(5) 0.106(5) -0.016(4) 0.032(4) -0.032(4)
F5 0.150(6) 0.180(7) 0.067(4) -0.022(4) 0.043(4) -0.028(6)
C1 0.056(4) 0.037(3) 0.038(3) -0.003(3) 0.009(3) 0.003(3)
F9 0.091(4) 0.131(6) 0.130(5) -0.006(4) 0.049(4) -0.047(4)
C23 0.048(4) 0.051(4) 0.043(4) 0.004(3) 0.005(3) -0.002(3)
N10 0.082(5) 0.060(4) 0.047(4) 0.000(3) 0.006(3) 0.001(4)
N9 0.094(5) 0.062(4) 0.037(3) 0.004(3) -0.008(3) 0.001(4)
F1 0.125(6) 0.086(4) 0.161(7) -0.011(4) 0.044(5) -0.012(4)
C27 0.069(5) 0.066(5) 0.044(4) -0.002(4) 0.000(4) -0.001(4)
C11 0.046(4) 0.060(5) 0.095(7) -0.004(5) 0.014(4) 0.015(4)
C17 0.049(4) 0.053(4) 0.042(4) 0.001(3) -0.006(3) -0.002(3)
C18 0.044(4) 0.046(4) 0.056(4) -0.003(3) 0.005(3) 0.000(3)
C9 0.058(4) 0.054(4) 0.055(4) -0.008(3) 0.018(3) 0.001(3)
C12 0.062(5) 0.056(5) 0.065(5) 0.008(4) 0.012(4) 0.017(4)
F4 0.116(5) 0.157(7) 0.119(6) 0.024(5) 0.004(4) 0.039(5)
C16 0.057(4) 0.051(4) 0.040(4) 0.009(3) -0.004(3) 0.013(3)
C4 0.051(4) 0.066(5) 0.094(6) -0.015(5) 0.029(4) 0.000(4)
C22 0.068(5) 0.059(5) 0.082(6) 0.024(4) 0.028(5) 0.011(4)
C26 0.086(6) 0.064(5) 0.060(5) -0.012(4) 0.004(4) -0.021(5)
C13 0.076(5) 0.064(5) 0.042(4) 0.005(3) -0.003(4) 0.017(4)
C10 0.056(5) 0.064(5) 0.077(6) -0.002(4) 0.029(4) 0.011(4)
C24 0.091(6) 0.053(4) 0.050(4) 0.010(4) 0.010(4) -0.005(4)
C25 0.101(7) 0.062(5) 0.069(6) 0.001(4) 0.021(5) -0.025(5)
C19 0.068(5) 0.056(5) 0.091(7) -0.011(5) 0.009(5) -0.004(4)
C5 0.085(7) 0.093(8) 0.135(10) -0.035(8) 0.070(8) -0.009(6)
C28 0.132(9) 0.064(5) 0.042(4) 0.002(4) -0.015(5) -0.022(6)
C21 0.099(8) 0.042(5) 0.147(11) 0.024(6) 0.056(8) 0.006(5)
C7 0.125(8) 0.072(6) 0.059(5) -0.001(4) 0.054(6) -0.016(6)
C20 0.105(8) 0.052(5) 0.122(10) -0.016(6) 0.024(7) -0.003(5)
Cl2 0.31(2) 0.220(16) 0.219(18) 0.036(15) -0.125(16) -0.054(18)
C6 0.144(11) 0.075(7) 0.110(9) -0.038(6) 0.093(9) -0.036(7)
C15 0.124(9) 0.058(5) 0.066(6) 0.024(4) -0.009(5) -0.001(5)
C29 0.147(12) 0.163(13) 0.060(6) -0.003(7) -0.015(7) 0.062(10)
C14 0.118(9) 0.102(9) 0.092(8) 0.010(6) -0.057(7) -0.012(7)
C30 0.139(11) 0.160(13) 0.077(7) -0.015(8) 0.052(8) 0.006(10)
F8 0.14(2) 0.110(12) 0.122(15) -0.042(12) 0.064(16) -0.056(13)
Cl1 0.32(3) 0.41(3) 0.82(6) 0.44(4) 0.34(3) 0.23(3)
F7A 0.069(9) 0.20(3) 0.066(8) 0.026(11) 0.003(6) -0.024(12)
F7 0.175(16) 0.127(18) 0.127(17) 0.056(15) -0.003(12) 0.067(13)
F8A 0.103(13) 0.090(10) 0.20(4) -0.016(13) 0.074(17) 0.003(9)
F10 0.133(15) 0.60(6) 0.129(15) -0.15(3) 0.039(13) -0.02(2)
F15 0.35(4) 0.18(2) 0.46(5) 0.07(3) 0.22(4) -0.05(3)
F11 0.144(17) 0.39(4) 0.159(18) -0.03(2) 0.015(14) -0.07(2)
F13 0.83(8) 0.30(4) 0.27(4) 0.19(4) 0.21(5) 0.18(5)
F14 0.158(18) 0.52(6) 0.098(13) 0.03(2) 0.097(14) 0.11(3)
F12 0.24(3) 0.42(5) 0.071(10) -0.060(19) 0.028(13) -0.17(3)
C31 0.24(5) 0.32(6) 0.30(6) -0.22(5) -0.12(4) 0.11(4)

loop_
_atom_type_symbol
_atom_type_description
_atom_type_scat_dispersion_real
_atom_type_scat_dispersion_imag
_atom_type_scat_source
C C 0.0033 0.0016 'International Tables Vol C Tables 4.2.6.8 and 6.1.1.4'
H H 0.0000 0.0000 'International Tables Vol C Tables 4.2.6.8 and 6.1.1.4'
Cl Cl 0.1484 0.1585 'International Tables Vol C Tables 4.2.6.8 and 6.1.1.4'
Co Co 0.3494 0.9721 'International Tables Vol C Tables 4.2.6.8 and 6.1.1.4'
F F 0.0171 0.0103 'International Tables Vol C Tables 4.2.6.8 and 6.1.1.4'
N N 0.0061 0.0033 'International Tables Vol C Tables 4.2.6.8 and 6.1.1.4'
O O 0.0106 0.0060 'International Tables Vol C Tables 4.2.6.8 and 6.1.1.4'
Sb Sb -0.5866 1.5461 'International Tables Vol C Tables 4.2.6.8 and 6.1.1.4'

loop_
_geom_angle_atom_site_label_1
_geom_angle_atom_site_label_2
_geom_angle_atom_site_label_3
_geom_angle
_geom_angle_site_symmetry_1
_geom_angle_site_symmetry_3
_geom_angle_publ_flag
F9 Sb2 F9 180.0 . 3_766 ?
F9 Sb2 F7A 84.9(5) . . ?
F9 Sb2 F7A 95.1(5) . 3_766 ?
F9 Sb2 F7A 95.1(5) 3_766 . ?
F9 Sb2 F7A 84.9(5) 3_766 3_766 ?
F8 Sb2 F9 92.0(5) . . ?
F8 Sb2 F9 88.0(5) 3_766 . ?
F7A Sb2 F7A 180.0(9) . 3_766 ?
F7 Sb2 F9 98.9(8) . . ?
F7 Sb2 F9 81.1(8) 3_766 . ?
F7 Sb2 F8 90.2(9) . . ?
F7 Sb2 F8 89.8(9) 3_766 . ?
F8A Sb2 F9 85.5(6) . 3_766 ?
F8A Sb2 F9 85.5(6) 3_766 . ?
F8A Sb2 F9 94.5(6) . . ?
F8A Sb2 F9 94.5(6) 3_766 3_766 ?
F8A Sb2 F8 139.9(8) . 3_766 ?
F8A Sb2 F8 40.1(8) 3_766 3_766 ?
F8A Sb2 F7A 91.4(11) . . ?
F8A Sb2 F7A 88.6(11) . 3_766 ?
F8A Sb2 F7A 91.4(11) 3_766 3_766 ?
F8A Sb2 F7A 88.6(11) 3_766 . ?
F8A Sb2 F7 129.0(10) 3_766 3_766 ?
F8A Sb2 F7 51.0(10) . 3_766 ?
F8A Sb2 F8A 180.0 . 3_766 ?
F2 Sb1 F5 178.3(4) . . ?
F2 Sb1 F1 88.1(3) . . ?
F2 Sb1 F4 90.7(3) . . ?
F6 Sb1 F2 89.7(3) . . ?
F6 Sb1 F3 90.6(3) . . ?
F6 Sb1 F5 88.8(3) . . ?
F6 Sb1 F1 89.9(3) . . ?
F6 Sb1 F4 179.0(4) . . ?
F3 Sb1 F2 90.3(3) . . ?
F3 Sb1 F5 88.9(3) . . ?
F3 Sb1 F1 178.4(3) . . ?
F3 Sb1 F4 88.4(4) . . ?
F5 Sb1 F1 92.6(4) . . ?
F5 Sb1 F4 90.8(4) . . ?
F1 Sb1 F4 91.0(4) . . ?
N12 Co1 N6 92.3(2) . . ?
N12 Co1 N11 156.1(2) . . ?
N12 Co1 N5 93.4(2) . . ?
N6 Co1 N11 95.6(2) . . ?
N6 Co1 N5 154.4(2) . . ?
N1 Co1 N12 104.6(2) . . ?
N1 Co1 N6 76.0(2) . . ?
N1 Co1 N11 99.2(2) . . ?
N1 Co1 N5 78.5(2) . . ?
N11 Co1 N5 89.2(2) . . ?
N7 Co1 N12 77.5(2) . . ?
N7 Co1 N6 105.2(3) . . ?
N7 Co1 N1 177.7(2) . . ?
N7 Co1 N11 78.7(2) . . ?
N7 Co1 N5 100.4(3) . . ?
F10 Sb3 F15 90.3(12) . . ?
F10 Sb3 F11 87.0(8) . . ?
F10 Sb3 F13 90.5(12) . . ?
F10 Sb3 F14 91.2(10) . . ?
F10 Sb3 F12 174.8(14) . . ?
F15 Sb3 F11 90.9(11) . . ?
F15 Sb3 F13 178.7(15) . . ?
F15 Sb3 F14 92.0(11) . . ?
F15 Sb3 F12 85.3(12) . . ?
F13 Sb3 F11 88.1(12) . . ?
F14 Sb3 F11 176.6(10) . . ?
F14 Sb3 F13 89.1(13) . . ?
F14 Sb3 F12 91.9(10) . . ?
F12 Sb3 F11 90.2(10) . . ?
F12 Sb3 F13 93.8(13) . . ?
N1 N2 C8 113.1(5) . . ?
N1 N2 C1 121.6(5) . . ?
C1 N2 C8 125.4(5) . . ?
C23 N12 Co1 115.9(5) . . ?
C27 N12 Co1 126.1(5) . . ?
C27 N12 C23 118.0(6) . . ?
C8 N6 Co1 117.0(4) . . ?
C8 N6 C12 118.5(6) . . ?
C12 N6 Co1 124.5(5) . . ?
N2 N1 Co1 121.1(4) . . ?
C2 N1 Co1 120.1(4) . . ?
C2 N1 N2 118.7(5) . . ?
C18 N11 Co1 113.7(4) . . ?
C22 N11 Co1 127.2(6) . . ?
C22 N11 C18 119.1(7) . . ?
N4 N3 C1 126.2(5) . . ?
N4 N3 C13 114.2(6) . . ?
C1 N3 C13 119.4(6) . . ?
C3 N5 Co1 113.3(4) . . ?
C7 N5 Co1 127.1(7) . . ?
C7 N5 C3 119.4(8) . . ?
C2 N4 N3 115.6(5) . . ?
N7 N8 C23 111.9(5) . . ?
C16 N8 N7 121.4(6) . . ?
C16 N8 C23 126.7(6) . . ?
N8 N7 Co1 119.5(4) . . ?
C17 N7 Co1 118.9(5) . . ?
C17 N7 N8 117.2(6) . . ?
N1 C2 C3 113.3(5) . . ?
N4 C2 N1 124.5(6) . . ?
N4 C2 C3 122.2(6) . . ?
N6 C8 N2 112.7(5) . . ?
N6 C8 C9 121.9(6) . . ?
C9 C8 N2 125.4(6) . . ?
N5 C3 C2 114.6(6) . . ?
N5 C3 C4 122.0(7) . . ?
C4 C3 C2 123.4(7) . . ?
O1 C1 N2 123.5(6) . . ?
O1 C1 N3 123.4(6) . . ?
N3 C1 N2 113.1(6) . . ?
N12 C23 N8 113.6(6) . . ?
N12 C23 C24 121.9(7) . . ?
C24 C23 N8 124.5(6) . . ?
C17 N10 N9 115.9(6) . . ?
N10 N9 C16 124.5(6) . . ?
N10 N9 C28 115.0(6) . . ?
C16 N9 C28 120.4(7) . . ?
N12 C27 H27 118.7 . . ?
N12 C27 C26 122.6(7) . . ?
C26 C27 H27 118.7 . . ?
C12 C11 H11 120.1 . . ?
C12 C11 C10 119.9(8) . . ?
C10 C11 H11 120.1 . . ?
N7 C17 C18 113.3(6) . . ?
N10 C17 N7 124.9(7) . . ?
N10 C17 C18 121.8(7) . . ?
N11 C18 C17 113.5(6) . . ?
N11 C18 C19 122.4(7) . . ?
C19 C18 C17 124.0(7) . . ?
C8 C9 H9 120.6 . . ?
C10 C9 C8 118.8(7) . . ?
C10 C9 H9 120.6 . . ?
N6 C12 C11 121.6(8) . . ?
N6 C12 H12 119.2 . . ?
C11 C12 H12 119.2 . . ?
O2 C16 N8 122.9(7) . . ?
O2 C16 N9 121.6(7) . . ?
N9 C16 N8 115.5(6) . . ?
C3 C4 H4 120.5 . . ?
C5 C4 C3 119.0(10) . . ?
C5 C4 H4 120.5 . . ?
N11 C22 H22 120.1 . . ?
N11 C22 C21 119.7(9) . . ?
C21 C22 H22 120.1 . . ?
C27 C26 H26 120.3 . . ?
C27 C26 C25 119.4(8) . . ?
C25 C26 H26 120.3 . . ?
N3 C13 H13 108.4 . . ?
C15 C13 N3 110.5(7) . . ?
C15 C13 H13 108.4 . . ?
C14 C13 N3 109.0(7) . . ?
C14 C13 H13 108.4 . . ?
C14 C13 C15 112.2(9) . . ?
C11 C10 H10 120.4 . . ?
C9 C10 C11 119.2(7) . . ?
C9 C10 H10 120.4 . . ?
C23 C24 H24 120.5 . . ?
C23 C24 C25 119.0(8) . . ?
C25 C24 H24 120.5 . . ?
C26 C25 C24 119.2(8) . . ?
C26 C25 H25 120.4 . . ?
C24 C25 H25 120.4 . . ?
C18 C19 H19 121.0 . . ?
C20 C19 C18 117.9(9) . . ?
C20 C19 H19 121.0 . . ?
C4 C5 H5 120.6 . . ?
C4 C5 C6 118.8(10) . . ?
C6 C5 H5 120.6 . . ?
N9 C28 H28 106.9 . . ?
N9 C28 C30 111.2(9) . . ?
C29 C28 N9 109.8(10) . . ?
C29 C28 H28 106.9 . . ?
C29 C28 C30 114.7(10) . . ?
C30 C28 H28 106.9 . . ?
C22 C21 H21 119.7 . . ?
C20 C21 C22 120.7(9) . . ?
C20 C21 H21 119.7 . . ?
N5 C7 H7 120.0 . . ?
N5 C7 C6 120.1(10) . . ?
C6 C7 H7 120.0 . . ?
C19 C20 H20 120.0 . . ?
C21 C20 C19 120.1(10) . . ?
C21 C20 H20 120.0 . . ?
C5 C6 H6 119.7 . . ?
C7 C6 C5 120.6(9) . . ?
C7 C6 H6 119.7 . . ?
C13 C15 H15A 109.5 . . ?
C13 C15 H15B 109.5 . . ?
C13 C15 H15C 109.5 . . ?
H15A C15 H15B 109.5 . . ?
H15A C15 H15C 109.5 . . ?
H15B C15 H15C 109.5 . . ?
C28 C29 H29A 109.5 . . ?
C28 C29 H29B 109.5 . . ?
C28 C29 H29C 109.5 . . ?
H29A C29 H29B 109.5 . . ?
H29A C29 H29C 109.5 . . ?
H29B C29 H29C 109.5 . . ?
C13 C14 H14A 109.5 . . ?
C13 C14 H14B 109.5 . . ?
C13 C14 H14C 109.5 . . ?
H14A C14 H14B 109.5 . . ?
H14A C14 H14C 109.5 . . ?
H14B C14 H14C 109.5 . . ?
C28 C30 H30A 109.5 . . ?
C28 C30 H30B 109.5 . . ?
C28 C30 H30C 109.5 . . ?
H30A C30 H30B 109.5 . . ?
H30A C30 H30C 109.5 . . ?
H30B C30 H30C 109.5 . . ?
F13 F13 Sb3 117(2) 3_665 . ?
Cl2 C31 Cl1 94.0(17) . . ?
Cl2 C31 H31A 112.9 . . ?
Cl2 C31 H31B 112.9 . . ?
Cl1 C31 H31A 112.9 . . ?
Cl1 C31 H31B 112.9 . . ?
H31A C31 H31B 110.3 . . ?

loop_
_geom_bond_atom_site_label_1
_geom_bond_atom_site_label_2
_geom_bond_distance
_geom_bond_site_symmetry_2
_geom_bond_publ_flag
Sb2 F9 1.863(5) 3_766 ?
Sb2 F9 1.863(5) . ?
Sb2 F8 1.861(13) 3_766 ?
Sb2 F8 1.861(13) . ?
Sb2 F7A 1.874(13) 3_766 ?
Sb2 F7A 1.874(13) . ?
Sb2 F7 1.831(12) . ?
Sb2 F7 1.832(12) 3_766 ?
Sb2 F8A 1.800(15) . ?
Sb2 F8A 1.800(15) 3_766 ?
Sb1 F2 1.851(5) . ?
Sb1 F6 1.846(6) . ?
Sb1 F3 1.851(6) . ?
Sb1 F5 1.854(6) . ?
Sb1 F1 1.860(7) . ?
Sb1 F4 1.861(7) . ?
Co1 N12 2.033(6) . ?
Co1 N6 2.072(6) . ?
Co1 N1 1.934(5) . ?
Co1 N11 2.077(6) . ?
Co1 N5 2.083(6) . ?
Co1 N7 1.919(5) . ?
Sb3 F10 1.790(14) . ?
Sb3 F15 1.822(15) . ?
Sb3 F11 1.867(15) . ?
Sb3 F13 1.839(16) . ?
Sb3 F14 1.829(13) . ?
Sb3 F12 1.834(13) . ?
N2 N1 1.355(7) . ?
N2 C8 1.419(8) . ?
N2 C1 1.404(8) . ?
N12 C23 1.354(8) . ?
N12 C27 1.342(9) . ?
N6 C8 1.338(8) . ?
N6 C12 1.352(9) . ?
N1 C2 1.332(8) . ?
O1 C1 1.191(8) . ?
N11 C18 1.351(9) . ?
N11 C22 1.337(9) . ?
N3 N4 1.350(8) . ?
N3 C1 1.374(9) . ?
N3 C13 1.495(9) . ?
N5 C3 1.348(9) . ?
N5 C7 1.329(9) . ?
N4 C2 1.314(8) . ?
N8 N7 1.376(8) . ?
N8 C23 1.405(9) . ?
N8 C16 1.374(9) . ?
N7 C17 1.346(9) . ?
C2 C3 1.456(9) . ?
O2 C16 1.241(9) . ?
C8 C9 1.382(10) . ?
C3 C4 1.372(10) . ?
C23 C24 1.365(10) . ?
N10 N9 1.360(9) . ?
N10 C17 1.317(9) . ?
N9 C16 1.372(10) . ?
N9 C28 1.487(10) . ?
C27 H27 0.9300 . ?
C27 C26 1.356(12) . ?
C11 H11 0.9300 . ?
C11 C12 1.358(12) . ?
C11 C10 1.371(12) . ?
C17 C18 1.459(10) . ?
C18 C19 1.372(11) . ?
C9 H9 0.9300 . ?
C9 C10 1.368(11) . ?
C12 H12 0.9300 . ?
C4 H4 0.9300 . ?
C4 C5 1.354(14) . ?
C22 H22 0.9300 . ?
C22 C21 1.390(14) . ?
C26 H26 0.9300 . ?
C26 C25 1.368(12) . ?
C13 H13 0.9800 . ?
C13 C15 1.486(12) . ?
C13 C14 1.486(14) . ?
C10 H10 0.9300 . ?
C24 H24 0.9300 . ?
C24 C25 1.379(12) . ?
C25 H25 0.9300 . ?
C19 H19 0.9300 . ?
C19 C20 1.368(14) . ?
C5 H5 0.9300 . ?
C5 C6 1.375(17) . ?
C28 H28 0.9800 . ?
C28 C29 1.479(16) . ?
C28 C30 1.494(15) . ?
C21 H21 0.9300 . ?
C21 C20 1.342(16) . ?
C7 H7 0.9300 . ?
C7 C6 1.375(16) . ?
C20 H20 0.9300 . ?
Cl2 C31 1.77(2) . ?
C6 H6 0.9300 . ?
C15 H15A 0.9600 . ?
C15 H15B 0.9600 . ?
C15 H15C 0.9600 . ?
C29 H29A 0.9600 . ?
C29 H29B 0.9600 . ?
C29 H29C 0.9600 . ?
C14 H14A 0.9600 . ?
C14 H14B 0.9600 . ?
C14 H14C 0.9600 . ?
C30 H30A 0.9600 . ?
C30 H30B 0.9600 . ?
C30 H30C 0.9600 . ?
Cl1 C31 1.77(2) . ?
F13 F13 1.61(6) 3_665 ?
C31 H31A 0.9700 . ?
C31 H31B 0.9700 . ?

loop_
_geom_torsion_atom_site_label_1
_geom_torsion_atom_site_label_2
_geom_torsion_atom_site_label_3
_geom_torsion_atom_site_label_4
_geom_torsion
_geom_torsion_site_symmetry_1
_geom_torsion_site_symmetry_2
_geom_torsion_site_symmetry_3
_geom_torsion_site_symmetry_4
_geom_torsion_publ_flag
Co1 N12 C23 N8 -4.2(8) . . . . ?
Co1 N12 C23 C24 177.4(6) . . . . ?
Co1 N12 C27 C26 -177.9(7) . . . . ?
Co1 N6 C8 N2 4.6(7) . . . . ?
Co1 N6 C8 C9 -173.9(5) . . . . ?
Co1 N6 C12 C11 176.7(6) . . . . ?
Co1 N1 C2 N4 -178.3(5) . . . . ?
Co1 N1 C2 C3 0.7(8) . . . . ?
Co1 N11 C18 C17 -0.8(8) . . . . ?
Co1 N11 C18 C19 178.0(6) . . . . ?
Co1 N11 C22 C21 -178.6(6) . . . . ?
Co1 N5 C3 C2 -5.7(7) . . . . ?
Co1 N5 C3 C4 174.0(6) . . . . ?
Co1 N5 C7 C6 -172.6(7) . . . . ?
Co1 N7 C17 N10 -162.9(6) . . . . ?
Co1 N7 C17 C18 15.6(9) . . . . ?
N2 N1 C2 N4 -1.2(10) . . . . ?
N2 N1 C2 C3 177.9(5) . . . . ?
N2 C8 C9 C10 177.7(7) . . . . ?
N12 C23 C24 C25 -0.4(13) . . . . ?
N12 C27 C26 C25 2.1(15) . . . . ?
N6 C8 C9 C10 -4.0(11) . . . . ?
N1 N2 C8 N6 -3.9(8) . . . . ?
N1 N2 C8 C9 174.6(6) . . . . ?
N1 N2 C1 O1 175.6(7) . . . . ?
N1 N2 C1 N3 -3.5(9) . . . . ?
N1 C2 C3 N5 3.5(8) . . . . ?
N1 C2 C3 C4 -176.2(7) . . . . ?
N11 C18 C19 C20 0.2(13) . . . . ?
N11 C22 C21 C20 1.3(15) . . . . ?
N3 N4 C2 N1 -3.2(10) . . . . ?
N3 N4 C2 C3 177.8(6) . . . . ?
N5 C3 C4 C5 0.8(12) . . . . ?
N5 C7 C6 C5 -2.5(15) . . . . ?
N4 N3 C1 N2 -1.2(10) . . . . ?
N4 N3 C1 O1 179.6(7) . . . . ?
N4 N3 C13 C15 -63.0(10) . . . . ?
N4 N3 C13 C14 60.7(10) . . . . ?
N4 C2 C3 N5 -177.4(6) . . . . ?
N4 C2 C3 C4 2.8(10) . . . . ?
N8 N7 C17 N10 -6.5(12) . . . . ?
N8 N7 C17 C18 172.0(6) . . . . ?
N8 C23 C24 C25 -178.5(8) . . . . ?
N7 N8 C23 N12 11.7(9) . . . . ?
N7 N8 C23 C24 -170.0(8) . . . . ?
N7 N8 C16 O2 176.2(8) . . . . ?
N7 N8 C16 N9 -5.6(11) . . . . ?
N7 C17 C18 N11 -8.9(9) . . . . ?
N7 C17 C18 C19 172.4(8) . . . . ?
C2 C3 C4 C5 -179.5(8) . . . . ?
C8 N2 N1 Co1 1.4(7) . . . . ?
C8 N2 N1 C2 -175.7(6) . . . . ?
C8 N2 C1 O1 -3.8(10) . . . . ?
C8 N2 C1 N3 177.0(6) . . . . ?
C8 N6 C12 C11 -0.5(11) . . . . ?
C8 C9 C10 C11 1.5(12) . . . . ?
C3 N5 C7 C6 2.5(13) . . . . ?
C3 C4 C5 C6 -0.7(15) . . . . ?
C1 N2 N1 Co1 -178.1(5) . . . . ?
C1 N2 N1 C2 4.7(9) . . . . ?
C1 N2 C8 N6 175.7(6) . . . . ?
C1 N2 C8 C9 -5.9(10) . . . . ?
C1 N3 N4 C2 4.5(10) . . . . ?
C1 N3 C13 C15 112.1(9) . . . . ?
C1 N3 C13 C14 -124.2(9) . . . . ?
C23 N12 C27 C26 -1.6(12) . . . . ?
C23 N8 N7 Co1 -15.0(8) . . . . ?
C23 N8 N7 C17 -171.2(6) . . . . ?
C23 N8 C16 O2 -4.2(13) . . . . ?
C23 N8 C16 N9 174.1(7) . . . . ?
C23 C24 C25 C26 0.8(15) . . . . ?
N10 N9 C16 N8 0.5(12) . . . . ?
N10 N9 C16 O2 178.7(8) . . . . ?
N10 N9 C28 C29 78.4(11) . . . . ?
N10 N9 C28 C30 -49.6(13) . . . . ?
N10 C17 C18 N11 169.7(7) . . . . ?
N10 C17 C18 C19 -9.1(12) . . . . ?
N9 N10 C17 N7 1.7(12) . . . . ?
N9 N10 C17 C18 -176.7(7) . . . . ?
C27 N12 C23 N8 179.1(7) . . . . ?
C27 N12 C23 C24 0.7(11) . . . . ?
C27 C26 C25 C24 -1.7(16) . . . . ?
C17 N10 N9 C16 1.5(12) . . . . ?
C17 N10 N9 C28 -179.2(8) . . . . ?
C17 C18 C19 C20 178.8(9) . . . . ?
C18 N11 C22 C21 0.2(12) . . . . ?
C18 C19 C20 C21 1.3(16) . . . . ?
C12 N6 C8 N2 -178.0(6) . . . . ?
C12 N6 C8 C9 3.5(10) . . . . ?
C12 C11 C10 C9 1.4(13) . . . . ?
C16 N8 N7 Co1 164.7(6) . . . . ?
C16 N8 N7 C17 8.5(10) . . . . ?
C16 N8 C23 N12 -168.0(7) . . . . ?
C16 N8 C23 C24 10.3(12) . . . . ?
C16 N9 C28 C29 -102.3(11) . . . . ?
C16 N9 C28 C30 129.7(10) . . . . ?
C4 C5 C6 C7 1.5(16) . . . . ?
C22 N11 C18 C17 -179.7(7) . . . . ?
C22 N11 C18 C19 -1.0(11) . . . . ?
C22 C21 C20 C19 -2.1(17) . . . . ?
C13 N3 N4 C2 179.2(6) . . . . ?
C13 N3 C1 N2 -175.7(6) . . . . ?
C13 N3 C1 O1 5.2(11) . . . . ?
C10 C11 C12 N6 -2.0(13) . . . . ?
C28 N9 C16 N8 -178.8(8) . . . . ?
C28 N9 C16 O2 -0.5(13) . . . . ?
C7 N5 C3 C2 178.5(7) . . . . ?
C7 N5 C3 C4 -1.7(11) . . . . ?
F10 Sb3 F13 F13 -57(4) . . . 3_665 ?
F11 Sb3 F13 F13 30(4) . . . 3_665 ?
F14 Sb3 F13 F13 -148(4) . . . 3_665 ?
F12 Sb3 F13 F13 120(4) . . . 3_665 ?
